data_2006650
loop_
_publ_author_name
'Kaftory, Menahem'
'Botoshansky, Mark'
'Daub, J\"org'
'Christian Fischer'
'Alexander Bross'

_publ_section_title
;
 2-<i>p</i>-Cyanophenyl-1,8a-dihydroazulene-1,1-dicarbonitrile and
 Methyl
 1-Cyano-2-<i>p</i>-cyanophenyl-1,8a-dihydroazulene-1-carboxylate
;
_journal_issue 11
_journal_name_full 'Acta Crystallographica Section C'
_journal_page_first 1665
_journal_page_last 1667
_journal_paper_doi 10.1107/S0108270197009499
_journal_volume 53
_journal_year 1997
_chemical_formula_sum 'C19 H11 N3'
_chemical_formula_weight 281.31
_chemical_name_common 1,8a-dihydroazulene
_chemical_name_systematic
;
 1,1-dicyano-2-p-cyanophenyl-1,8a-dihydroazulene
;
_space_group_IT_number 2
_symmetry_cell_setting triclinic
_symmetry_space_group_name_Hall '-P 1'
_symmetry_space_group_name_H-M 'P -1'
_audit_creation_method SHELXL
_cell_angle_alpha 102.68(4)
_cell_angle_beta 116.90(5)
_cell_angle_gamma 84.62(3)
_cell_formula_units_Z 2
_cell_length_a 10.016(4)
_cell_length_b 9.185(4)
_cell_length_c 9.105(4)
_cell_measurement_reflns_used 25
_cell_measurement_temperature 293(2)
_cell_measurement_theta_max 15.2
_cell_measurement_theta_min 3.1
_cell_volume 728.8(6)
_computing_cell_refinement 'Phillips PW110/20'
_computing_data_collection 'Phillips PW110/20 (Phillips, 1973)'
_computing_data_reduction 'PROCN (Phillips, 1973)'
_computing_molecular_graphics 'ORTEPII (Johnson, 1976), TEXSAN (Molecular Structure Corporation, 1993)'
_computing_publication_material WORD6.0
_computing_structure_refinement SHELXL93
_computing_structure_solution 'SHELXS86 (Sheldrick, 1990)'
_diffrn_ambient_temperature 293(2)
_diffrn_measurement_device 'Phillips PW1100 four-circle diffractometer'
_diffrn_measurement_method \w/2\q
_diffrn_radiation_monochromator graphite
_diffrn_radiation_source 'fine-focus sealed tube'
_diffrn_radiation_type MoK\a
_diffrn_radiation_wavelength 0.71069
_diffrn_reflns_av_R_equivalents 0.0000
_diffrn_reflns_av_sigmaI/netI 0.0786
_diffrn_reflns_limit_h_max 9
_diffrn_reflns_limit_h_min -10
_diffrn_reflns_limit_k_max 9
_diffrn_reflns_limit_k_min -9
_diffrn_reflns_limit_l_max 9
_diffrn_reflns_limit_l_min 0
_diffrn_reflns_number 1788
_diffrn_reflns_theta_max 22.00
_diffrn_reflns_theta_min 2.27
_diffrn_standards_decay_% 1.5
_diffrn_standards_interval_time 120
_diffrn_standards_number 3
_exptl_absorpt_coefficient_mu 0.078
_exptl_absorpt_correction_type none
_exptl_crystal_colour 'light yellow'
_exptl_crystal_density_diffrn 1.282
_exptl_crystal_density_method none
_exptl_crystal_description plate
_exptl_crystal_F_000 292
_exptl_crystal_size_max 0.30
_exptl_crystal_size_mid 0.27
_exptl_crystal_size_min 0.15
_refine_diff_density_max 0.245
_refine_diff_density_min -0.139
_refine_ls_extinction_coef 0.013(6)
_refine_ls_extinction_method 'SHELXL93 (Sheldrick, 1993)'
_refine_ls_goodness_of_fit_all 1.085
_refine_ls_goodness_of_fit_obs 1.154
_refine_ls_hydrogen_treatment refall
_refine_ls_matrix_type full
_refine_ls_number_parameters 244
_refine_ls_number_reflns 1788
_refine_ls_number_restraints 0
_refine_ls_restrained_S_all 1.085
_refine_ls_restrained_S_obs 1.154
_refine_ls_R_factor_all 0.0738
_refine_ls_R_factor_obs .0506
_refine_ls_shift/esd_max 0.013
_refine_ls_shift/esd_mean 0.004
_refine_ls_structure_factor_coef Fsqd
_refine_ls_weighting_details 'w = 1/[\s^2^(Fo^2^)+(0.0650P)^2^+0.0635P] where P=(Fo^2^+2Fc^2^)/3'
_refine_ls_weighting_scheme calc
_refine_ls_wR_factor_all 0.1356
_refine_ls_wR_factor_obs .1201
_reflns_number_observed 1308
_reflns_number_total 1788
_reflns_observed_criterion >2sigma(I)
_cod_data_source_file bs1031.cif
_cod_data_source_block I
_cod_depositor_comments
;
The following automatic conversions were performed:
'_symmetry_cell_setting' value 'Triclinic' changed to 'triclinic'
according to '/home/saulius/struct/CIF-dictionaries/cif_core.dic'
dictionary named 'cif_core.dic' version 2.4.1 from 2010-06-29.

Automatic conversion script
Id: cif_fix_enum 1527 2010-12-29 10:47:43Z saulius 

The following automatic conversions were performed:

'_refine_ls_weighting_scheme' value 'calc w =
1/[\s^2^(Fo^2^)+(0.0650P)^2^+0.0635P] where P=(Fo^2^+2Fc^2^)/3' was
changed to 'calc'. New tag '_refine_ls_weighting_details' was
created. The value of the new tag was set to 'w =
1/[\s^2^(Fo^2^)+(0.0650P)^2^+0.0635P] where P=(Fo^2^+2Fc^2^)/3'.

Automatic conversion script
Id: cif_fix_values 3143 2015-03-26 13:38:13Z robertas 
;
_cod_original_cell_volume 728.8(5)
_cod_database_code 2006650

loop_
_symmetry_equiv_pos_as_xyz
'x, y, z'
'-x, -y, -z'

loop_
_atom_site_aniso_label
_atom_site_aniso_U_11
_atom_site_aniso_U_22
_atom_site_aniso_U_33
_atom_site_aniso_U_12
_atom_site_aniso_U_13
_atom_site_aniso_U_23
N1 .066(2) .087(2) .102(2) .001(2) .046(2) .030(2)
N2 .099(2) .074(2) .061(2) -.016(2) .024(2) .026(2)
N3 .124(3) .102(3) .067(2) -.054(2) .044(2) -.011(2)
C1 .057(2) .043(2) .047(2) -.0050(14) .0249(15) .0146(14)
C2 .050(2) .045(2) .044(2) -.0001(14) .0247(14) .0146(13)
C3 .049(2) .053(2) .054(2) .0014(15) .028(2) .018(2)
C3a .050(2) .044(2) .051(2) -.0023(15) .0197(14) .0154(15)
C4 .053(2) .053(2) .063(2) -.006(2) .020(2) .018(2)
C5 .068(2) .062(2) .062(2) -.025(2) .012(2) .017(2)
C6 .094(3) .052(2) .054(2) -.017(2) .031(2) .009(2)
C7 .087(3) .053(2) .069(2) -.006(2) .041(2) .007(2)
C8 .068(2) .051(2) .069(2) -.003(2) .040(2) .008(2)
C8a .063(2) .049(2) .055(2) -.012(2) .032(2) .0096(15)
C9 .049(2) .049(2) .045(2) -.0012(14) .0224(14) .0154(14)
C10 .064(2) .057(2) .056(2) -.013(2) .032(2) .011(2)
C11 .070(2) .062(2) .050(2) -.008(2) .032(2) .009(2)
C12 .055(2) .055(2) .047(2) -.007(2) .0191(15) .0086(15)
C13 .058(2) .056(2) .052(2) -.013(2) .024(2) .011(2)
C14 .066(2) .057(2) .049(2) -.010(2) .033(2) .011(2)
C15 .060(2) .054(2) .061(2) -.004(2) .034(2) .017(2)
C16 .061(2) .054(2) .050(2) -.013(2) .024(2) .010(2)
C17 .078(2) .075(2) .057(2) -.019(2) .032(2) .008(2)

loop_
_atom_site_label
_atom_site_fract_x
_atom_site_fract_y
_atom_site_fract_z
_atom_site_U_iso_or_equiv
_atom_site_thermal_displace_type
_atom_site_calc_flag
_atom_site_refinement_flags
_atom_site_occupancy
_atom_site_disorder_group
_atom_site_type_symbol
N1 -.0132(4) .2350(3) .4722(4) .0795(9) Uani d . 1 . N
N2 .3548(3) .0152(3) .7919(4) .0790(10) Uani d . 1 . N
N3 -.0288(4) -.4349(4) -.2069(4) .0979(12) Uani d . 1 . N
C1 .2764(3) .2026(3) .5879(3) .0472(8) Uani d . 1 . C
C2 .3247(3) .1422(3) .4469(3) .0438(7) Uani d . 1 . C
C3 .4456(3) .2202(3) .4789(4) .0487(8) Uani d . 1 . C
C3a .4861(3) .3400(3) .6221(4) .0479(8) Uani d . 1 . C
C4 .6045(4) .4330(4) .6951(4) .0573(9) Uani d . 1 . C
C5 .6248(5) .5614(4) .8266(4) .0679(10) Uani d . 1 . C
C6 .5152(5) .6444(4) .8476(4) .0665(10) Uani d . 1 . C
C7 .3572(4) .6242(4) .7387(4) .0671(10) Uani d . 1 . C
C8 .2876(4) .4927(3) .6581(4) .0593(9) Uani d . 1 . C
C8a .3709(3) .3496(3) .6872(4) .0529(8) Uani d . 1 . C
C9 .2479(3) .0195(3) .3074(3) .0460(7) Uani d . 1 . C
C10 .2627(4) -.0004(4) .1586(4) .0557(9) Uani d . 1 . C
C11 .1925(4) -.1149(4) .0254(4) .0579(9) Uani d . 1 . C
C12 .1030(3) -.2157(3) .0377(4) .0532(8) Uani d . 1 . C
C13 .0854(3) -.1982(4) .1825(4) .0550(8) Uani d . 1 . C
C14 .1566(3) -.0828(3) .3149(4) .0536(8) Uani d . 1 . C
C15 .1129(4) .2233(3) .5216(4) .0543(8) Uani d . 1 . C
C16 .3184(3) .0961(4) .7024(4) .0542(8) Uani d . 1 . C
C17 .0293(4) -.3370(4) -.0994(4) .0683(10) Uani d . 1 . C
H3 .499(3) .195(3) .414(3) .044(7) Uiso d . 1 . H
H4 .678(3) .406(3) .654(4) .062(9) Uiso d . 1 . H
H5 .725(4) .594(4) .897(4) .079(11) Uiso d . 1 . H
H6 .534(3) .738(4) .928(4) .062(9) Uiso d . 1 . H
H7 .291(3) .726(4) .727(4) .069(9) Uiso d . 1 . H
H8 .171(5) .487(4) .567(5) .107(13) Uiso d . 1 . H
H8a .417(4) .355(4) .814(4) .082(11) Uiso d . 1 . H
H10 .322(3) .075(3) .150(3) .054(8) Uiso d . 1 . H
H11 .202(3) -.130(3) -.083(4) .070(9) Uiso d . 1 . H
H13 .017(3) -.272(3) .189(4) .067(9) Uiso d . 1 . H
H14 .140(3) -.070(3) .412(4) .049(8) Uiso d . 1 . H

loop_
_atom_type_symbol
_atom_type_description
_atom_type_scat_dispersion_real
_atom_type_scat_dispersion_imag
_atom_type_scat_source
N N 0.0311 0.0180 'International Tables Vol C Tables 4.2.6.8 and 6.1.1.4'
C C 0.0181 0.0091 'International Tables Vol C Tables 4.2.6.8 and 6.1.1.4'
H H 0.0000 0.0000 'International Tables Vol C Tables 4.2.6.8 and 6.1.1.4'

loop_
_geom_angle_atom_site_label_1
_geom_angle_atom_site_label_2
_geom_angle_atom_site_label_3
_geom_angle
C15 C1 C16 106.8(2)
C15 C1 C2 112.3(2)
C16 C1 C2 110.2(2)
C15 C1 C8a 114.4(2)
C16 C1 C8a 108.7(2)
C2 C1 C8a 104.3(2)
C3 C2 C9 128.4(3)
C3 C2 C1 108.5(3)
C9 C2 C1 123.2(2)
C2 C3 C3a 113.4(3)
C2 C3 H3 122.4(16)
C3a C3 H3 124.1(16)
C4 C3a C3 129.2(3)
C4 C3a C8a 122.1(3)
C3 C3a C8a 108.7(2)
C3a C4 C5 124.4(3)
C3a C4 H4 114.4(18)
C5 C4 H4 121.2(18)
C6 C5 C4 125.7(4)
C6 C5 H5 118.(2)
C4 C5 H5 116.(2)
C5 C6 C7 125.9(4)
C5 C6 H6 123.1(18)
C7 C6 H6 110.2(18)
C8 C7 C6 125.4(4)
C8 C7 H7 119.0(16)
C6 C7 H7 115.6(16)
C7 C8 C8a 120.7(3)
C7 C8 H8 121.(2)
C8a C8 H8 119.(2)
C8 C8a C3a 107.9(2)
C8 C8a C1 116.0(3)
C3a C8a C1 103.4(2)
C8 C8a H8a 105.6(18)
C3a C8a H8a 112.9(18)
C1 C8a H8a 111.2(19)
C10 C9 C14 117.2(3)
C10 C9 C2 120.5(2)
C14 C9 C2 122.3(3)
C11 C10 C9 122.0(3)
C11 C10 H10 120.3(16)
C9 C10 H10 117.7(16)
C10 C11 C12 119.4(3)
C10 C11 H11 122.5(17)
C12 C11 H11 118.1(17)
C13 C12 C11 119.9(3)
C13 C12 C17 119.7(3)
C11 C12 C17 120.4(3)
C14 C13 C12 120.0(3)
C14 C13 H13 120.8(17)
C12 C13 H13 119.2(17)
C13 C14 C9 121.6(3)
C13 C14 H14 118.9(16)
C9 C14 H14 119.5(16)
N1 C15 C1 177.7(3)
N2 C16 C1 178.1(3)
N3 C17 C12 178.9(4)

loop_
_geom_bond_atom_site_label_1
_geom_bond_atom_site_label_2
_geom_bond_site_symmetry_2
_geom_bond_distance
_geom_bond_publ_flag
N1 C15 . 1.137(4) ?
N2 C16 . 1.138(4) ?
N3 C17 . 1.141(4) ?
C1 C15 . 1.477(5) ?
C1 C16 . 1.482(4) ?
C1 C2 . 1.545(4) ?
C1 C8a . 1.571(4) ?
C2 C3 . 1.349(4) ?
C2 C9 . 1.458(4) ?
C3 C3a . 1.432(4) ?
C3 H3 . .95(3) ?
C3a C4 . 1.344(4) ?
C3a C8a . 1.506(4) ?
C4 C5 . 1.439(5) ?
C4 H4 . .96(3) ?
C5 C6 . 1.338(5) ?
C5 H5 . .95(4) ?
C6 C7 . 1.441(5) ?
C6 H6 . .97(3) ?
C7 C8 . 1.338(5) ?
C7 H7 . 1.09(3) ?
C8 C8a . 1.497(4) ?
C8 H8 . 1.09(4) ?
C8a H8a . 1.02(3) ?
C9 C10 . 1.400(4) ?
C9 C14 . 1.403(4) ?
C10 C11 . 1.371(4) ?
C10 H10 . .99(3) ?
C11 C12 . 1.401(4) ?
C11 H11 . 1.01(3) ?
C12 C13 . 1.381(4) ?
C12 C17 . 1.433(5) ?
C13 C14 . 1.374(4) ?
C13 H13 . 1.03(3) ?
C14 H14 . .95(3) ?

loop_
_geom_torsion_atom_site_label_1
_geom_torsion_atom_site_label_2
_geom_torsion_atom_site_label_3
_geom_torsion_atom_site_label_4
_geom_torsion
C15 C1 C2 C3 135.3(3)
C16 C1 C2 C3 -105.7(3)
C8a C1 C2 C3 10.9(3)
C15 C1 C2 C9 -45.4(4)
C16 C1 C2 C9 73.6(3)
C8a C1 C2 C9 -169.8(2)
C9 C2 C3 C3a 176.3(3)
C1 C2 C3 C3a -4.4(3)
C2 C3 C3a C4 175.3(3)
C2 C3 C3a C8a -4.3(4)
C3 C3a C4 C5 172.0(3)
C8a C3a C4 C5 -8.3(5)
C3a C4 C5 C6 -30.3(5)
C4 C5 C6 C7 -2.7(5)
C5 C6 C7 C8 35.8(5)
C6 C7 C8 C8a 5.0(5)
C7 C8 C8a C3a -65.7(4)
C7 C8 C8a C1 178.9(3)
C4 C3a C8a C8 67.7(4)
C3 C3a C8a C8 -112.6(3)
C4 C3a C8a C1 -168.9(3)
C3 C3a C8a C1 10.8(3)
C15 C1 C8a C8 -17.9(4)
C16 C1 C8a C8 -137.2(3)
C2 C1 C8a C8 105.2(3)
C15 C1 C8a C3a -135.8(2)
C16 C1 C8a C3a 104.9(3)
C2 C1 C8a C3a -12.7(3)
C3 C2 C9 C10 -21.3(5)
C1 C2 C9 C10 159.5(3)
C3 C2 C9 C14 158.8(3)
C1 C2 C9 C14 -20.3(4)
C14 C9 C10 C11 -0.4(5)
C2 C9 C10 C11 179.8(3)
C9 C10 C11 C12 -0.1(5)
C10 C11 C12 C13 0.6(5)
C10 C11 C12 C17 -179.6(3)
C11 C12 C13 C14 -0.6(5)
C17 C12 C13 C14 179.5(3)
C12 C13 C14 C9 0.1(5)
C10 C9 C14 C13 0.4(5)
C2 C9 C14 C13 -179.8(3)
C16 C1 C15 N1 -17.(9)
C2 C1 C15 N1 104.(8)
C8a C1 C15 N1 -138.(8)
C15 C1 C16 N2 -170.(10)
C2 C1 C16 N2 68.(10)
C8a C1 C16 N2 -46.(10)
C13 C12 C17 N3 -4.E1(2)
C11 C12 C17 N3 14.E1(2)
